data_2223800
loop_
_publ_author_name
'Li, Huan-Qiu'
'Luo, Yin'
'Li, Dong-Dong'
'Zhu, Hai-Liang'

_publ_section_title
;
 3-(4-Acetoxyphenyl)-4-oxo-4<i>H</i>-1-benzopyran-5,7-diyl diacetate
;
_journal_coeditor_code HB5164
_journal_issue 11
_journal_name_full 'Acta Crystallographica Section E'
_journal_page_first o2866
_journal_paper_doi 10.1107/S1600536809043670
_journal_volume 65
_journal_year 2009
_chemical_formula_iupac 'C21 H16 O8'
_chemical_formula_moiety 'C21 H16 O8'
_chemical_formula_sum 'C21 H16 O8'
_chemical_formula_weight 396.34
_chemical_name_systematic
;
3-(4-Acetoxyphenyl)-4-oxo-4<i>H</i>-1-benzopyran-5,7-diyl diacetate
;
_space_group_IT_number 2
_symmetry_cell_setting triclinic
_symmetry_space_group_name_Hall '-P 1'
_symmetry_space_group_name_H-M 'P -1'
_atom_sites_solution_hydrogens geom
_atom_sites_solution_primary direct
_atom_sites_solution_secondary difmap
_audit_creation_method SHELXL-97
_cell_angle_alpha 72.489(3)
_cell_angle_beta 73.848(3)
_cell_angle_gamma 74.762(3)
_cell_formula_units_Z 2
_cell_length_a 7.6144(14)
_cell_length_b 10.6755(19)
_cell_length_c 12.533(2)
_cell_measurement_reflns_used 25
_cell_measurement_temperature 298(2)
_cell_measurement_theta_max 12
_cell_measurement_theta_min 9
_cell_volume 915.2(3)
_computing_cell_refinement 'CAD-4 Software (Enraf--Nonius, 1989)'
_computing_data_collection 'CAD-4 Software (Enraf--Nonius, 1989)'
_computing_data_reduction 'XCAD4 (Harms & Wocadlo, 1995)'
_computing_molecular_graphics 'SHELXTL (Sheldrick, 2008)'
_computing_publication_material 'SHELXTL (Sheldrick, 2008)'
_computing_structure_refinement 'SHELXL97 (Sheldrick, 2008)'
_computing_structure_solution 'SHELXS97 (Sheldrick, 2008)'
_diffrn_ambient_temperature 298(2)
_diffrn_measured_fraction_theta_full 0.955
_diffrn_measured_fraction_theta_max 0.955
_diffrn_measurement_device_type 'Enraf--Nonius CAD-4'
_diffrn_measurement_method \w/2\q
_diffrn_radiation_monochromator graphite
_diffrn_radiation_source 'fine-focus sealed tube'
_diffrn_radiation_type MoK\a
_diffrn_radiation_wavelength 0.71073
_diffrn_reflns_av_R_equivalents 0.0254
_diffrn_reflns_av_sigmaI/netI 0.0593
_diffrn_reflns_limit_h_max 9
_diffrn_reflns_limit_h_min -8
_diffrn_reflns_limit_k_max 11
_diffrn_reflns_limit_k_min -12
_diffrn_reflns_limit_l_max 14
_diffrn_reflns_limit_l_min -14
_diffrn_reflns_number 4847
_diffrn_reflns_theta_full 25.00
_diffrn_reflns_theta_max 25.00
_diffrn_reflns_theta_min 1.75
_diffrn_standards_decay_% 1
_diffrn_standards_interval_count 3
_diffrn_standards_interval_time 120
_diffrn_standards_number 200
_exptl_absorpt_coefficient_mu 0.112
_exptl_absorpt_correction_T_max 0.989
_exptl_absorpt_correction_T_min 0.967
_exptl_absorpt_correction_type psi-scan
_exptl_absorpt_process_details '(North <i>et al.</i>,  1968)'
_exptl_crystal_colour Colourless
_exptl_crystal_density_diffrn 1.438
_exptl_crystal_density_method 'not measured'
_exptl_crystal_description Block
_exptl_crystal_F_000 412
_exptl_crystal_size_max 0.30
_exptl_crystal_size_mid 0.20
_exptl_crystal_size_min 0.10
_refine_diff_density_max 0.170
_refine_diff_density_min -0.169
_refine_ls_extinction_method none
_refine_ls_goodness_of_fit_ref 0.956
_refine_ls_hydrogen_treatment constr
_refine_ls_matrix_type full
_refine_ls_number_parameters 265
_refine_ls_number_reflns 3043
_refine_ls_number_restraints 0
_refine_ls_restrained_S_all 0.956
_refine_ls_R_factor_all 0.0757
_refine_ls_R_factor_gt 0.0462
_refine_ls_shift/su_max 0.008
_refine_ls_shift/su_mean 0.000
_refine_ls_structure_factor_coef Fsqd
_refine_ls_weighting_details 'calc w=1/[\s^2^(Fo^2^)+(0.0486P)^2^] where P=(Fo^2^+2Fc^2^)/3'
_refine_ls_weighting_scheme calc
_refine_ls_wR_factor_gt 0.0981
_refine_ls_wR_factor_ref 0.1128
_reflns_number_gt 1968
_reflns_number_total 3043
_reflns_threshold_expression I>2\s(I)
_cod_data_source_file hb5164.cif
_cod_data_source_block I
_cod_database_code 2223800
_cod_database_fobs_code 2223800

loop_
_symmetry_equiv_pos_as_xyz
'x, y, z'
'-x, -y, -z'

loop_
_atom_site_type_symbol
_atom_site_label
_atom_site_fract_x
_atom_site_fract_y
_atom_site_fract_z
_atom_site_U_iso_or_equiv
_atom_site_adp_type
_atom_site_calc_flag
_atom_site_refinement_flags
_atom_site_occupancy
_atom_site_disorder_assembly
_atom_site_disorder_group
C C1 0.2549(3) -0.0952(3) 0.18430(19) 0.0501(6) Uani d . 1 . .
H H1 0.2405 -0.1833 0.2186 0.060 Uiso calc R 1 . .
C C2 0.2866(3) -0.0287(2) 0.24896(17) 0.0396(6) Uani d . 1 . .
C C3 0.3137(3) 0.1090(2) 0.19959(17) 0.0384(6) Uani d . 1 . .
C C4 0.2951(3) 0.2985(2) 0.01826(17) 0.0359(5) Uani d . 1 . .
C C5 0.2684(3) 0.3459(2) -0.09068(17) 0.0400(6) Uani d . 1 . .
H H5 0.2705 0.4350 -0.1289 0.048 Uiso calc R 1 . .
C C6 0.2379(3) 0.2591(2) -0.14434(17) 0.0396(6) Uani d . 1 . .
C C7 0.2302(3) 0.1288(2) -0.08973(17) 0.0419(6) Uani d . 1 . .
H H7 0.2095 0.0718 -0.1263 0.050 Uiso calc R 1 . .
C C8 0.2545(3) 0.0838(2) 0.02250(17) 0.0397(6) Uani d . 1 . .
C C9 0.2890(3) 0.1646(2) 0.08047(17) 0.0353(5) Uani d . 1 . .
C C10 0.2867(3) -0.0925(2) 0.37225(18) 0.0401(6) Uani d . 1 . .
C C11 0.1331(3) -0.1409(3) 0.44474(19) 0.0489(6) Uani d . 1 . .
H H11 0.0303 -0.1346 0.4158 0.059 Uiso calc R 1 . .
C C12 0.1296(3) -0.1986(3) 0.55972(19) 0.0494(6) Uani d . 1 . .
H H12 0.0259 -0.2315 0.6081 0.059 Uiso calc R 1 . .
C C13 0.2823(3) -0.2065(2) 0.60117(18) 0.0433(6) Uani d . 1 . .
C C14 0.4364(3) -0.1589(2) 0.53217(18) 0.0463(6) Uani d . 1 . .
H H14 0.5384 -0.1655 0.5620 0.056 Uiso calc R 1 . .
C C15 0.4382(3) -0.1008(2) 0.41701(19) 0.0468(6) Uani d . 1 . .
H H15 0.5417 -0.0671 0.3694 0.056 Uiso calc R 1 . .
C C16 0.2072(3) 0.4303(2) 0.15330(19) 0.0408(6) Uani d . 1 . .
C C17 0.2872(4) 0.5041(3) 0.2056(2) 0.0600(7) Uani d . 1 . .
H H17A 0.1881 0.5542 0.2518 0.090 Uiso calc R 1 . .
H H17B 0.3570 0.5643 0.1462 0.090 Uiso calc R 1 . .
H H17C 0.3680 0.4415 0.2527 0.090 Uiso calc R 1 . .
C C18 0.3122(4) 0.3839(3) -0.33891(19) 0.0513(7) Uani d . 1 . .
C C19 0.2309(4) 0.4375(3) -0.4425(2) 0.0703(8) Uani d . 1 . .
H H19A 0.3218 0.4743 -0.5066 0.105 Uiso calc R 1 . .
H H19B 0.1232 0.5063 -0.4291 0.105 Uiso calc R 1 . .
H H19C 0.1953 0.3665 -0.4588 0.105 Uiso calc R 1 . .
C C20 0.2196(3) -0.1878(3) 0.79073(19) 0.0423(6) Uani d . 1 . .
C C21 0.2206(3) -0.2675(3) 0.91124(17) 0.0501(7) Uani d . 1 . .
H H21A 0.1991 -0.2079 0.9597 0.075 Uiso calc R 1 . .
H H21B 0.3393 -0.3267 0.9141 0.075 Uiso calc R 1 . .
H H21C 0.1240 -0.3191 0.9373 0.075 Uiso calc R 1 . .
O O1 0.2418(2) -0.04736(16) 0.07344(12) 0.0517(5) Uani d . 1 . .
O O2 0.3515(2) 0.17371(16) 0.25336(13) 0.0543(5) Uani d . 1 . .
O O3 0.3377(2) 0.38639(15) 0.06600(12) 0.0400(4) Uani d . 1 . .
O O4 0.1996(2) 0.30585(17) -0.25361(12) 0.0496(4) Uani d . 1 . .
O O5 0.2817(2) -0.26831(16) 0.71821(12) 0.0491(4) Uani d . 1 . .
O O6 0.0523(2) 0.41095(18) 0.17983(14) 0.0587(5) Uani d . 1 . .
O O7 0.4524(3) 0.4012(2) -0.32773(14) 0.0704(6) Uani d . 1 . .
O O8 0.1702(2) -0.06907(19) 0.76094(14) 0.0620(5) Uani d . 1 . .

loop_
_atom_site_aniso_label
_atom_site_aniso_U_11
_atom_site_aniso_U_22
_atom_site_aniso_U_33
_atom_site_aniso_U_12
_atom_site_aniso_U_13
_atom_site_aniso_U_23
C1 0.0721(17) 0.0365(15) 0.0389(14) -0.0123(13) -0.0165(12) 0.0003(11)
C2 0.0428(13) 0.0343(14) 0.0396(13) -0.0042(11) -0.0109(11) -0.0070(11)
C3 0.0342(12) 0.0426(15) 0.0383(12) -0.0040(11) -0.0100(10) -0.0108(11)
C4 0.0325(12) 0.0384(14) 0.0384(13) -0.0076(10) -0.0090(10) -0.0100(10)
C5 0.0410(13) 0.0381(14) 0.0386(13) -0.0093(11) -0.0085(10) -0.0049(11)
C6 0.0407(13) 0.0469(16) 0.0314(12) -0.0075(11) -0.0085(10) -0.0101(11)
C7 0.0486(14) 0.0438(16) 0.0386(13) -0.0120(12) -0.0096(11) -0.0152(11)
C8 0.0431(14) 0.0363(15) 0.0372(13) -0.0069(11) -0.0075(10) -0.0073(10)
C9 0.0329(12) 0.0344(14) 0.0372(12) -0.0050(10) -0.0075(10) -0.0082(10)
C10 0.0490(14) 0.0318(14) 0.0376(13) -0.0028(11) -0.0114(11) -0.0083(10)
C11 0.0512(15) 0.0510(17) 0.0447(14) -0.0123(13) -0.0168(12) -0.0041(12)
C12 0.0512(15) 0.0505(17) 0.0421(14) -0.0154(12) -0.0050(12) -0.0049(12)
C13 0.0594(16) 0.0364(15) 0.0332(12) -0.0075(12) -0.0129(11) -0.0064(10)
C14 0.0513(15) 0.0454(16) 0.0429(14) -0.0091(12) -0.0181(12) -0.0049(12)
C15 0.0486(15) 0.0447(16) 0.0452(14) -0.0128(12) -0.0095(12) -0.0058(12)
C16 0.0457(15) 0.0366(15) 0.0408(13) -0.0067(11) -0.0142(11) -0.0071(11)
C17 0.0672(18) 0.0626(19) 0.0603(16) -0.0176(15) -0.0137(14) -0.0256(14)
C18 0.0628(18) 0.0495(17) 0.0384(14) -0.0102(14) -0.0084(13) -0.0095(12)
C19 0.088(2) 0.071(2) 0.0444(15) -0.0077(16) -0.0230(15) -0.0021(14)
C20 0.0391(13) 0.0459(17) 0.0446(14) -0.0077(12) -0.0108(11) -0.0139(12)
C21 0.0490(14) 0.0631(18) 0.0385(13) -0.0107(13) -0.0128(11) -0.0100(12)
O1 0.0822(12) 0.0373(10) 0.0410(9) -0.0177(9) -0.0192(8) -0.0071(7)
O2 0.0783(12) 0.0447(11) 0.0495(10) -0.0160(9) -0.0333(9) -0.0042(8)
O3 0.0431(9) 0.0406(10) 0.0403(8) -0.0140(7) -0.0096(7) -0.0102(7)
O4 0.0595(10) 0.0558(11) 0.0355(9) -0.0138(9) -0.0180(8) -0.0050(8)
O5 0.0678(11) 0.0410(10) 0.0363(9) -0.0091(8) -0.0147(8) -0.0043(8)
O6 0.0420(10) 0.0676(13) 0.0711(12) -0.0153(9) -0.0061(9) -0.0254(10)
O7 0.0757(13) 0.0925(16) 0.0483(11) -0.0369(12) -0.0087(10) -0.0113(10)
O8 0.0805(13) 0.0464(12) 0.0555(11) 0.0031(10) -0.0225(10) -0.0136(9)

loop_
_atom_type_symbol
_atom_type_description
_atom_type_scat_dispersion_real
_atom_type_scat_dispersion_imag
_atom_type_scat_source
C C 0.0033 0.0016 'International Tables Vol C Tables 4.2.6.8 and 6.1.1.4'
H H 0.0000 0.0000 'International Tables Vol C Tables 4.2.6.8 and 6.1.1.4'
O O 0.0106 0.0060 'International Tables Vol C Tables 4.2.6.8 and 6.1.1.4'

loop_
_geom_angle_atom_site_label_1
_geom_angle_atom_site_label_2
_geom_angle_atom_site_label_3
_geom_angle_site_symmetry_1
_geom_angle_site_symmetry_3
_geom_angle
_geom_angle_publ_flag
C2 C1 O1 . . 126.3(2) ?
C2 C1 H1 . . 116.9 ?
O1 C1 H1 . . 116.9 ?
C1 C2 C3 . . 119.5(2) ?
C1 C2 C10 . . 120.2(2) ?
C3 C2 C10 . . 120.22(19) ?
O2 C3 C2 . . 122.63(19) ?
O2 C3 C9 . . 122.9(2) ?
C2 C3 C9 . . 114.48(19) ?
C5 C4 O3 . . 117.23(19) ?
C5 C4 C9 . . 122.3(2) ?
O3 C4 C9 . . 120.37(17) ?
C4 C5 C6 . . 119.1(2) ?
C4 C5 H5 . . 120.4 ?
C6 C5 H5 . . 120.4 ?
C7 C6 C5 . . 121.76(19) ?
C7 C6 O4 . . 117.3(2) ?
C5 C6 O4 . . 120.7(2) ?
C6 C7 C8 . . 117.9(2) ?
C6 C7 H7 . . 121.1 ?
C8 C7 H7 . . 121.1 ?
O1 C8 C7 . . 115.1(2) ?
O1 C8 C9 . . 121.63(18) ?
C7 C8 C9 . . 123.3(2) ?
C8 C9 C4 . . 115.59(18) ?
C8 C9 C3 . . 120.0(2) ?
C4 C9 C3 . . 124.43(19) ?
C11 C10 C15 . . 118.88(19) ?
C11 C10 C2 . . 120.20(19) ?
C15 C10 C2 . . 120.9(2) ?
C10 C11 C12 . . 121.0(2) ?
C10 C11 H11 . . 119.5 ?
C12 C11 H11 . . 119.5 ?
C13 C12 C11 . . 118.7(2) ?
C13 C12 H12 . . 120.7 ?
C11 C12 H12 . . 120.7 ?
C14 C13 C12 . . 121.9(2) ?
C14 C13 O5 . . 119.02(19) ?
C12 C13 O5 . . 119.0(2) ?
C13 C14 C15 . . 118.9(2) ?
C13 C14 H14 . . 120.5 ?
C15 C14 H14 . . 120.5 ?
C14 C15 C10 . . 120.5(2) ?
C14 C15 H15 . . 119.7 ?
C10 C15 H15 . . 119.7 ?
O6 C16 O3 . . 122.7(2) ?
O6 C16 C17 . . 126.9(2) ?
O3 C16 C17 . . 110.41(19) ?
C16 C17 H17A . . 109.5 ?
C16 C17 H17B . . 109.5 ?
H17A C17 H17B . . 109.5 ?
C16 C17 H17C . . 109.5 ?
H17A C17 H17C . . 109.5 ?
H17B C17 H17C . . 109.5 ?
O7 C18 O4 . . 123.0(2) ?
O7 C18 C19 . . 127.3(2) ?
O4 C18 C19 . . 109.8(2) ?
C18 C19 H19A . . 109.5 ?
C18 C19 H19B . . 109.5 ?
H19A C19 H19B . . 109.5 ?
C18 C19 H19C . . 109.5 ?
H19A C19 H19C . . 109.5 ?
H19B C19 H19C . . 109.5 ?
O8 C20 O5 . . 123.6(2) ?
O8 C20 C21 . . 125.8(2) ?
O5 C20 C21 . . 110.6(2) ?
C20 C21 H21A . . 109.5 ?
C20 C21 H21B . . 109.5 ?
H21A C21 H21B . . 109.5 ?
C20 C21 H21C . . 109.5 ?
H21A C21 H21C . . 109.5 ?
H21B C21 H21C . . 109.5 ?
C1 O1 C8 . . 117.90(18) ?
C16 O3 C4 . . 117.96(15) ?
C18 O4 C6 . . 119.08(18) ?
C20 O5 C13 . . 116.67(18) ?

loop_
_geom_bond_atom_site_label_1
_geom_bond_atom_site_label_2
_geom_bond_site_symmetry_2
_geom_bond_distance
_geom_bond_publ_flag
C1 C2 . 1.328(3) ?
C1 O1 . 1.351(2) ?
C1 H1 . 0.9300 ?
C2 C3 . 1.459(3) ?
C2 C10 . 1.490(3) ?
C3 O2 . 1.227(2) ?
C3 C9 . 1.477(3) ?
C4 C5 . 1.359(3) ?
C4 O3 . 1.396(2) ?
C4 C9 . 1.414(3) ?
C5 C6 . 1.392(3) ?
C5 H5 . 0.9300 ?
C6 C7 . 1.362(3) ?
C6 O4 . 1.394(2) ?
C7 C8 . 1.391(3) ?
C7 H7 . 0.9300 ?
C8 O1 . 1.370(3) ?
C8 C9 . 1.394(3) ?
C10 C11 . 1.380(3) ?
C10 C15 . 1.389(3) ?
C11 C12 . 1.382(3) ?
C11 H11 . 0.9300 ?
C12 C13 . 1.374(3) ?
C12 H12 . 0.9300 ?
C13 C14 . 1.366(3) ?
C13 O5 . 1.415(2) ?
C14 C15 . 1.387(3) ?
C14 H14 . 0.9300 ?
C15 H15 . 0.9300 ?
C16 O6 . 1.189(2) ?
C16 O3 . 1.365(3) ?
C16 C17 . 1.485(3) ?
C17 H17A . 0.9600 ?
C17 H17B . 0.9600 ?
C17 H17C . 0.9600 ?
C18 O7 . 1.182(3) ?
C18 O4 . 1.379(3) ?
C18 C19 . 1.487(3) ?
C19 H19A . 0.9600 ?
C19 H19B . 0.9600 ?
C19 H19C . 0.9600 ?
C20 O8 . 1.196(3) ?
C20 O5 . 1.344(3) ?
C20 C21 . 1.495(3) ?
C21 H21A . 0.9600 ?
C21 H21B . 0.9600 ?
C21 H21C . 0.9600 ?

loop_
_geom_hbond_atom_site_label_D
_geom_hbond_atom_site_label_H
_geom_hbond_atom_site_label_A
_geom_hbond_site_symmetry_A
_geom_hbond_distance_DH
_geom_hbond_distance_HA
_geom_hbond_distance_DA
_geom_hbond_angle_DHA
C7 H7 O8 1_554 0.93 2.47 3.396(3) 175
C19 H19A O7 2_664 0.96 2.57 3.523(3) 173
C21 H21B O3 2_656 0.96 2.44 3.328(3) 154

loop_
_geom_torsion_atom_site_label_1
_geom_torsion_atom_site_label_2
_geom_torsion_atom_site_label_3
_geom_torsion_atom_site_label_4
_geom_torsion_site_symmetry_1
_geom_torsion_site_symmetry_2
_geom_torsion_site_symmetry_3
_geom_torsion_site_symmetry_4
_geom_torsion
_geom_torsion_publ_flag
O1 C1 C2 C3 . . . . -1.0(4) ?
O1 C1 C2 C10 . . . . 176.5(2) ?
C1 C2 C3 O2 . . . . -176.7(2) ?
C10 C2 C3 O2 . . . . 5.7(3) ?
C1 C2 C3 C9 . . . . 4.2(3) ?
C10 C2 C3 C9 . . . . -173.35(19) ?
O3 C4 C5 C6 . . . . 175.77(18) ?
C9 C4 C5 C6 . . . . -1.4(3) ?
C4 C5 C6 C7 . . . . 1.4(3) ?
C4 C5 C6 O4 . . . . 176.38(18) ?
C5 C6 C7 C8 . . . . -0.2(3) ?
O4 C6 C7 C8 . . . . -175.31(19) ?
C6 C7 C8 O1 . . . . 178.82(19) ?
C6 C7 C8 C9 . . . . -1.1(3) ?
O1 C8 C9 C4 . . . . -178.87(18) ?
C7 C8 C9 C4 . . . . 1.0(3) ?
O1 C8 C9 C3 . . . . 0.3(3) ?
C7 C8 C9 C3 . . . . -179.8(2) ?
C5 C4 C9 C8 . . . . 0.3(3) ?
O3 C4 C9 C8 . . . . -176.86(18) ?
C5 C4 C9 C3 . . . . -178.8(2) ?
O3 C4 C9 C3 . . . . 4.0(3) ?
O2 C3 C9 C8 . . . . 177.1(2) ?
C2 C3 C9 C8 . . . . -3.8(3) ?
O2 C3 C9 C4 . . . . -3.8(3) ?
C2 C3 C9 C4 . . . . 175.25(19) ?
C1 C2 C10 C11 . . . . -56.2(3) ?
C3 C2 C10 C11 . . . . 121.3(2) ?
C1 C2 C10 C15 . . . . 125.7(3) ?
C3 C2 C10 C15 . . . . -56.8(3) ?
C15 C10 C11 C12 . . . . -0.9(4) ?
C2 C10 C11 C12 . . . . -179.1(2) ?
C10 C11 C12 C13 . . . . 0.3(4) ?
C11 C12 C13 C14 . . . . 0.1(4) ?
C11 C12 C13 O5 . . . . -178.5(2) ?
C12 C13 C14 C15 . . . . 0.2(4) ?
O5 C13 C14 C15 . . . . 178.7(2) ?
C13 C14 C15 C10 . . . . -0.8(4) ?
C11 C10 C15 C14 . . . . 1.1(4) ?
C2 C10 C15 C14 . . . . 179.3(2) ?
C2 C1 O1 C8 . . . . -2.8(4) ?
C7 C8 O1 C1 . . . . -176.8(2) ?
C9 C8 O1 C1 . . . . 3.1(3) ?
O6 C16 O3 C4 . . . . -9.9(3) ?
C17 C16 O3 C4 . . . . 170.81(18) ?
C5 C4 O3 C16 . . . . 111.1(2) ?
C9 C4 O3 C16 . . . . -71.6(2) ?
O7 C18 O4 C6 . . . . 8.7(4) ?
C19 C18 O4 C6 . . . . -172.2(2) ?
C7 C6 O4 C18 . . . . -136.0(2) ?
C5 C6 O4 C18 . . . . 48.8(3) ?
O8 C20 O5 C13 . . . . -1.6(3) ?
C21 C20 O5 C13 . . . . 177.94(18) ?
C14 C13 O5 C20 . . . . 89.1(3) ?
C12 C13 O5 C20 . . . . -92.3(3) ?

loop_
_cod_related_entry_id
_cod_related_entry_database
_cod_related_entry_code
1 ChemSpider 541383
